data_4133316
loop_
_publ_author_name
'Burke, Benjamin P.'
'Grantham, William'
'Burke, Michael J.'
'Nichol, Gary S.'
'Roberts, David'
'Renard, Isaline'
'Hargreaves, Rebecca'
'Cawthorne, Christopher'
'Archibald, Stephen J.'
'Lusby, Paul J.'

_publ_section_title
;
 Visualizing Kinetically Robust Co<sup>III</sup><sub>4</sub>L<sub>6</sub>
 Assemblies in Vivo: SPECT Imaging of the Encapsulated
 [<sup>99m</sup>Tc]TcO<sub>4</sub><sup>-</sup> Anion.
;
_journal_issue 49
_journal_name_full 'Journal of the American Chemical Society'
_journal_page_first 16877
_journal_page_last 16881
_journal_paper_doi 10.1021/jacs.8b09582
_journal_volume 140
_journal_year 2018
_chemical_absolute_configuration ad
_chemical_formula_moiety 'C120 H84 Co4 N24, 12(Cl0.33 O1.33), 12(F6 P), 4(H4 N1), 4 C2 H3 N2'
_chemical_formula_sum 'C216 H244 Cl4 Co4 F72 N76 O16 P12'
_chemical_formula_weight 6278.02
_space_group_crystal_system cubic
_space_group_IT_number 218
_space_group_name_Hall 'P -4n 2 3'
_space_group_name_H-M_alt 'P -4 3 n'
_atom_sites_solution_hydrogens mixed
_atom_sites_solution_primary direct
_audit_creation_date 2016-04-18
_audit_creation_method
;
Olex2 1.2-beta
(compiled 2016.02.19 svn.r3266 for OlexSys, GUI svn.r5155)
;
_cell_angle_alpha 90
_cell_angle_beta 90
_cell_angle_gamma 90
_cell_formula_units_Z 2
_cell_length_a 21.728
_cell_length_b 21.728
_cell_length_c 21.728
_cell_measurement_reflns_used 67367
_cell_measurement_temperature 120.0
_cell_measurement_theta_max 75.9040
_cell_measurement_theta_min 3.5210
_cell_volume 10257.919
_computing_cell_refinement
;
CrysAlisPro, Agilent Technologies,
Version 1.171.37.35 (release 13-08-2014 CrysAlis171 .NET)
(compiled Aug 13 2014,18:06:01)
;
_computing_data_collection
;
CrysAlisPro, Agilent Technologies,
Version 1.171.37.35 (release 13-08-2014 CrysAlis171 .NET)
(compiled Aug 13 2014,18:06:01)
;
_computing_data_reduction
;
CrysAlisPro, Agilent Technologies,
Version 1.171.37.35 (release 13-08-2014 CrysAlis171 .NET)
(compiled Aug 13 2014,18:06:01)
;
_computing_molecular_graphics 'Olex2 (Dolomanov et al., 2009)'
_computing_publication_material 'Olex2 (Dolomanov et al., 2009)'
_computing_structure_refinement 'ShelXL (Sheldrick, 2015)'
_computing_structure_solution 'ShelXT (Sheldrick, 2015)'
_diffrn_ambient_environment N~2~
_diffrn_ambient_temperature 120.0
_diffrn_detector 'CCD plate'
_diffrn_detector_area_resol_mean 5.1574
_diffrn_detector_type Atlas
_diffrn_measured_fraction_theta_full 0.999
_diffrn_measured_fraction_theta_max 0.996
_diffrn_measurement_details
;
#__ type_ start__ end____ width___ exp.time_
  1 omega -113.00  -21.00   1.0000   10.0000
omega____ theta____ kappa____ phi______ frames
    -      -43.1686  -38.0000 -120.0000 92

#__ type_ start__ end____ width___ exp.time_
  2 omega  -65.00   26.00   1.0000   10.0000
omega____ theta____ kappa____ phi______ frames
    -      -43.1686   57.0000  150.0000 91

#__ type_ start__ end____ width___ exp.time_
  3 omega  -93.00  -67.00   1.0000   10.0000
omega____ theta____ kappa____ phi______ frames
    -      -43.1686 -146.0000  128.0000 26

#__ type_ start__ end____ width___ exp.time_
  4 omega -113.00  -18.00   1.0000   10.0000
omega____ theta____ kappa____ phi______ frames
    -      -43.1686  -57.0000    0.0000 95

#__ type_ start__ end____ width___ exp.time_
  5 omega  -73.00  -14.00   1.0000   10.0000
omega____ theta____ kappa____ phi______ frames
    -      -43.1686  125.0000  120.0000 59

#__ type_ start__ end____ width___ exp.time_
  6 omega   46.00   93.00   1.0000   10.0000
omega____ theta____ kappa____ phi______ frames
    -       43.1686 -125.0000  -30.0000 47

#__ type_ start__ end____ width___ exp.time_
  7 omega   56.00   82.00   1.0000   30.0000
omega____ theta____ kappa____ phi______ frames
    -      111.0000  -30.0000 -120.0000 26

#__ type_ start__ end____ width___ exp.time_
  8 omega   89.00  137.00   1.0000   30.0000
omega____ theta____ kappa____ phi______ frames
    -      111.0000  -61.0000 -180.0000 48

#__ type_ start__ end____ width___ exp.time_
  9 omega  109.00  135.00   1.0000   30.0000
omega____ theta____ kappa____ phi______ frames
    -      111.0000   30.0000   60.0000 26

#__ type_ start__ end____ width___ exp.time_
 10 omega   44.00   70.00   1.0000   30.0000
omega____ theta____ kappa____ phi______ frames
    -      111.0000  -61.0000 -180.0000 26

#__ type_ start__ end____ width___ exp.time_
 11 omega   86.00  122.00   1.0000   30.0000
omega____ theta____ kappa____ phi______ frames
    -      111.0000   48.0000  -37.8939 36

#__ type_ start__ end____ width___ exp.time_
 12 omega   92.00  174.00   1.0000   30.0000
omega____ theta____ kappa____ phi______ frames
    -      111.0000   45.0000   90.0000 82

#__ type_ start__ end____ width___ exp.time_
 13 omega   44.00   70.00   1.0000   30.0000
omega____ theta____ kappa____ phi______ frames
    -      111.0000  -94.0000   30.0000 26

#__ type_ start__ end____ width___ exp.time_
 14 omega   80.00  106.00   1.0000   30.0000
omega____ theta____ kappa____ phi______ frames
    -      111.0000  -94.0000   30.0000 26

#__ type_ start__ end____ width___ exp.time_
 15 omega   38.00   73.00   1.0000   30.0000
omega____ theta____ kappa____ phi______ frames
    -      111.0000  -77.0000  120.0000 35

#__ type_ start__ end____ width___ exp.time_
 16 omega   79.00  116.00   1.0000   30.0000
omega____ theta____ kappa____ phi______ frames
    -      111.0000 -125.0000  150.0000 37

#__ type_ start__ end____ width___ exp.time_
 17 omega   89.00  121.00   1.0000   30.0000
omega____ theta____ kappa____ phi______ frames
    -      111.0000 -125.0000  -60.0000 32

#__ type_ start__ end____ width___ exp.time_
 18 omega   40.00   72.00   1.0000   30.0000
omega____ theta____ kappa____ phi______ frames
    -      111.0000 -125.0000  -60.0000 32

#__ type_ start__ end____ width___ exp.time_
 19 omega   83.00  113.00   1.0000   30.0000
omega____ theta____ kappa____ phi______ frames
    -      111.0000 -125.0000  -30.0000 30

#__ type_ start__ end____ width___ exp.time_
 20 omega   88.00  115.00   1.0000   30.0000
omega____ theta____ kappa____ phi______ frames
    -      111.0000  -77.0000  120.0000 27

#__ type_ start__ end____ width___ exp.time_
 21 omega   39.00   69.00   1.0000   30.0000
omega____ theta____ kappa____ phi______ frames
    -      111.0000 -125.0000    0.0000 30

#__ type_ start__ end____ width___ exp.time_
 22 omega   85.00  121.00   1.0000   30.0000
omega____ theta____ kappa____ phi______ frames
    -      111.0000 -125.0000    0.0000 36

#__ type_ start__ end____ width___ exp.time_
 23 omega  131.00  168.00   1.0000   30.0000
omega____ theta____ kappa____ phi______ frames
    -      111.0000   48.0000  -37.8939 37

#__ type_ start__ end____ width___ exp.time_
 24 omega   92.00  141.00   1.0000   30.0000
omega____ theta____ kappa____ phi______ frames
    -      111.0000   77.0000  -90.0000 49

#__ type_ start__ end____ width___ exp.time_
 25 omega   40.00   69.00   1.0000   30.0000
omega____ theta____ kappa____ phi______ frames
    -      111.0000 -125.0000  -90.0000 29

#__ type_ start__ end____ width___ exp.time_
 26 omega   64.00  105.00   1.0000   30.0000
omega____ theta____ kappa____ phi______ frames
    -      111.0000  -94.0000    0.0000 41

#__ type_ start__ end____ width___ exp.time_
 27 omega   42.00   97.00   1.0000   30.0000
omega____ theta____ kappa____ phi______ frames
    -      111.0000  -61.0000  120.0000 55

#__ type_ start__ end____ width___ exp.time_
 28 omega  107.00  135.00   1.0000   30.0000
omega____ theta____ kappa____ phi______ frames
    -      111.0000  -61.0000  120.0000 28

#__ type_ start__ end____ width___ exp.time_
 29 omega   51.00   81.00   1.0000   30.0000
omega____ theta____ kappa____ phi______ frames
    -      111.0000  -94.0000   90.0000 30

#__ type_ start__ end____ width___ exp.time_
 30 omega   96.00  121.00   1.0000   30.0000
omega____ theta____ kappa____ phi______ frames
    -      111.0000 -125.0000   90.0000 25

#__ type_ start__ end____ width___ exp.time_
 31 omega   91.00  136.00   1.0000   30.0000
omega____ theta____ kappa____ phi______ frames
    -      111.0000   61.0000    0.0000 45

#__ type_ start__ end____ width___ exp.time_
 32 omega   95.00  130.00   1.0000   30.0000
omega____ theta____ kappa____ phi______ frames
    -      111.0000  125.0000   90.0000 35

#__ type_ start__ end____ width___ exp.time_
 33 omega  143.00  169.00   1.0000   30.0000
omega____ theta____ kappa____ phi______ frames
    -      111.0000   70.0000  -96.0346 26

#__ type_ start__ end____ width___ exp.time_
 34 omega   87.00  159.00   1.0000   30.0000
omega____ theta____ kappa____ phi______ frames
    -      111.0000   61.0000  -30.0000 72

#__ type_ start__ end____ width___ exp.time_
 35 omega  140.00  165.00   1.0000   30.0000
omega____ theta____ kappa____ phi______ frames
    -      111.0000  125.0000   90.0000 25

#__ type_ start__ end____ width___ exp.time_
 36 omega   37.00   88.00   1.0000   30.0000
omega____ theta____ kappa____ phi______ frames
    -      111.0000  -94.0000  120.0000 51

#__ type_ start__ end____ width___ exp.time_
 37 omega   93.00  178.00   1.0000   30.0000
omega____ theta____ kappa____ phi______ frames
    -      111.0000   49.0000   -4.3165 85

#__ type_ start__ end____ width___ exp.time_
 38 omega   51.00   77.00   1.0000   30.0000
omega____ theta____ kappa____ phi______ frames
    -      111.0000  -45.0000  120.0000 26

#__ type_ start__ end____ width___ exp.time_
 39 omega  104.00  130.00   1.0000   30.0000
omega____ theta____ kappa____ phi______ frames
    -      111.0000   70.0000  -96.0346 26

#__ type_ start__ end____ width___ exp.time_
 40 omega   48.00   85.00   1.0000   30.0000
omega____ theta____ kappa____ phi______ frames
    -      111.0000  -30.0000  -30.0000 37

#__ type_ start__ end____ width___ exp.time_
 41 omega   96.00  169.00   1.0000   30.0000
omega____ theta____ kappa____ phi______ frames
    -      111.0000  125.0000  150.0000 73

#__ type_ start__ end____ width___ exp.time_
 42 omega   72.00   97.00   1.0000   30.0000
omega____ theta____ kappa____ phi______ frames
    -      111.0000  -94.0000   60.0000 25

#__ type_ start__ end____ width___ exp.time_
 43 omega  142.00  168.00   1.0000   30.0000
omega____ theta____ kappa____ phi______ frames
    -      111.0000  125.0000   60.0000 26

#__ type_ start__ end____ width___ exp.time_
 44 omega   67.00  139.00   1.0000   30.0000
omega____ theta____ kappa____ phi______ frames
    -      111.0000  -61.0000  -30.0000 72

#__ type_ start__ end____ width___ exp.time_
 45 omega   91.00  134.00   1.0000   30.0000
omega____ theta____ kappa____ phi______ frames
    -      111.0000   45.0000 -120.0000 43

#__ type_ start__ end____ width___ exp.time_
 46 omega   64.00  115.00   1.0000   30.0000
omega____ theta____ kappa____ phi______ frames
    -      111.0000 -125.0000   30.0000 51

#__ type_ start__ end____ width___ exp.time_
 47 omega   40.00  105.00   1.0000   30.0000
omega____ theta____ kappa____ phi______ frames
    -      111.0000  -94.0000 -150.0000 65

#__ type_ start__ end____ width___ exp.time_
 48 omega  143.00  176.00   1.0000   30.0000
omega____ theta____ kappa____ phi______ frames
    -      111.0000   30.0000   30.0000 33

#__ type_ start__ end____ width___ exp.time_
 49 omega   36.00   62.00   1.0000   30.0000
omega____ theta____ kappa____ phi______ frames
    -      111.0000  -94.0000 -180.0000 26

#__ type_ start__ end____ width___ exp.time_
 50 omega   77.00  103.00   1.0000   30.0000
omega____ theta____ kappa____ phi______ frames
    -      111.0000  -94.0000 -180.0000 26

#__ type_ start__ end____ width___ exp.time_
 51 omega   95.00  121.00   1.0000   30.0000
omega____ theta____ kappa____ phi______ frames
    -      111.0000  125.0000    0.0000 26

#__ type_ start__ end____ width___ exp.time_
 52 omega  141.00  177.00   1.0000   30.0000
omega____ theta____ kappa____ phi______ frames
    -      111.0000  125.0000    0.0000 36

#__ type_ start__ end____ width___ exp.time_
 53 omega   41.00   66.00   1.0000   30.0000
omega____ theta____ kappa____ phi______ frames
    -      111.0000 -125.0000 -120.0000 25

#__ type_ start__ end____ width___ exp.time_
 54 omega   93.00  118.00   1.0000   30.0000
omega____ theta____ kappa____ phi______ frames
    -      111.0000 -125.0000 -120.0000 25

#__ type_ start__ end____ width___ exp.time_
 55 omega   44.00   70.00   1.0000   30.0000
omega____ theta____ kappa____ phi______ frames
    -      111.0000  -30.0000 -180.0000 26

#__ type_ start__ end____ width___ exp.time_
 56 omega   62.00   87.00   1.0000   30.0000
omega____ theta____ kappa____ phi______ frames
    -      111.0000  -30.0000    0.0000 25

#__ type_ start__ end____ width___ exp.time_
 57 omega  113.00  139.00   1.0000   30.0000
omega____ theta____ kappa____ phi______ frames
    -      111.0000  -61.0000 -150.0000 26

#__ type_ start__ end____ width___ exp.time_
 58 omega  137.00  163.00   1.0000   30.0000
omega____ theta____ kappa____ phi______ frames
    -      111.0000   15.0000   90.0000 26

#__ type_ start__ end____ width___ exp.time_
 59 omega  129.00  154.00   1.0000   30.0000
omega____ theta____ kappa____ phi______ frames
    -      111.0000  125.0000   30.0000 25

#__ type_ start__ end____ width___ exp.time_
 60 omega   97.00  149.00   1.0000   30.0000
omega____ theta____ kappa____ phi______ frames
    -      111.0000   45.0000  120.0000 52

#__ type_ start__ end____ width___ exp.time_
 61 omega  103.00  129.00   1.0000   30.0000
omega____ theta____ kappa____ phi______ frames
    -      111.0000  -77.0000 -120.0000 26

#__ type_ start__ end____ width___ exp.time_
 62 omega   54.00   91.00   1.0000   30.0000
omega____ theta____ kappa____ phi______ frames
    -      111.0000  -30.0000   90.0000 37

#__ type_ start__ end____ width___ exp.time_
 63 omega  142.00  178.00   1.0000   30.0000
omega____ theta____ kappa____ phi______ frames
    -      111.0000   30.0000   60.0000 36

#__ type_ start__ end____ width___ exp.time_
 64 omega   51.00  103.00   1.0000   30.0000
omega____ theta____ kappa____ phi______ frames
    -      111.0000  -53.0000    8.8022 52

#__ type_ start__ end____ width___ exp.time_
 65 omega   75.00  101.00   1.0000   30.0000
omega____ theta____ kappa____ phi______ frames
    -      111.0000  -94.0000  150.0000 26

#__ type_ start__ end____ width___ exp.time_
 66 omega   40.00   65.00   1.0000   30.0000
omega____ theta____ kappa____ phi______ frames
    -      111.0000 -125.0000 -180.0000 25

#__ type_ start__ end____ width___ exp.time_
 67 omega   82.00  121.00   1.0000   30.0000
omega____ theta____ kappa____ phi______ frames
    -      111.0000 -125.0000 -180.0000 39

#__ type_ start__ end____ width___ exp.time_
 68 omega   96.00  121.00   1.0000   30.0000
omega____ theta____ kappa____ phi______ frames
    -      111.0000 -125.0000   60.0000 25

#__ type_ start__ end____ width___ exp.time_
 69 omega   96.00  148.00   1.0000   30.0000
omega____ theta____ kappa____ phi______ frames
    -      111.0000   30.0000 -150.0000 52

#__ type_ start__ end____ width___ exp.time_
 70 omega   85.00  146.00   1.0000   30.0000
omega____ theta____ kappa____ phi______ frames
    -      111.0000  -89.0000 -106.1944 61
;
_diffrn_measurement_device 'four-circle diffractometer'
_diffrn_measurement_device_type 'Rigaku Oxford Diffraction SuperNova'
_diffrn_measurement_method '\w scans'
_diffrn_orient_matrix_UB_11 -0.0232989000
_diffrn_orient_matrix_UB_12 -0.0212352000
_diffrn_orient_matrix_UB_13 0.0635406000
_diffrn_orient_matrix_UB_21 -0.0546590000
_diffrn_orient_matrix_UB_22 -0.0328420000
_diffrn_orient_matrix_UB_23 -0.0310063000
_diffrn_orient_matrix_UB_31 0.0386858000
_diffrn_orient_matrix_UB_32 -0.0591287000
_diffrn_orient_matrix_UB_33 -0.0054915000
_diffrn_radiation_monochromator mirror
_diffrn_radiation_probe x-ray
_diffrn_radiation_type CuK\a
_diffrn_radiation_wavelength 1.54178
_diffrn_reflns_av_R_equivalents 0.0792
_diffrn_reflns_av_unetI/netI 0.0237
_diffrn_reflns_Laue_measured_fraction_full 0.999
_diffrn_reflns_Laue_measured_fraction_max 0.996
_diffrn_reflns_limit_h_max 27
_diffrn_reflns_limit_h_min -26
_diffrn_reflns_limit_k_max 25
_diffrn_reflns_limit_k_min -27
_diffrn_reflns_limit_l_max 27
_diffrn_reflns_limit_l_min -27
_diffrn_reflns_number 179104
_diffrn_reflns_point_group_measured_fraction_full 0.999
_diffrn_reflns_point_group_measured_fraction_max 0.996
_diffrn_reflns_theta_full 67.679
_diffrn_reflns_theta_max 76.323
_diffrn_reflns_theta_min 4.550
_diffrn_source 'sealed X-ray tube'
_diffrn_source_current 0.8
_diffrn_source_type 'SuperNova (Cu) X-ray Source'
_diffrn_source_voltage 50
_diffrn_standards_number 0
_exptl_absorpt_coefficient_mu 5.275
_exptl_absorpt_correction_T_max 0.4717
_exptl_absorpt_correction_T_min 0.3174
_exptl_absorpt_correction_type multi-scan
_exptl_absorpt_process_details
;
SADABS-2014/5 (Bruker,2014/5) was used for absorption correction.
wR2(int) was 0.1055 before and 0.0880 after correction.
The Ratio of minimum to maximum transmission is 0.6729.
The \l/2 correction factor is Not present.
;
_exptl_crystal_colour yellow
_exptl_crystal_colour_primary yellow
_exptl_crystal_density_diffrn 2.033
_exptl_crystal_description block
_exptl_crystal_F_000 6408
_exptl_crystal_recrystallization_method
'The material was recrystallised from a mixture of acetonitrile and diisopropyl ether by vapour diffusion'
_exptl_crystal_size_max 0.2923
_exptl_crystal_size_mid 0.1923
_exptl_crystal_size_min 0.1339
_platon_squeeze_details 'Four MeCN per asymmetric unit'
_refine_diff_density_max 1.995
_refine_diff_density_min -1.444
_refine_diff_density_rms 0.331
_refine_ls_abs_structure_details
;
 Refined as an inversion twin.
;
_refine_ls_abs_structure_Flack 0.50(2)
_refine_ls_extinction_coef 0.0074(13)
_refine_ls_extinction_expression Fc^*^=kFc[1+0.001xFc^2^\l^3^/sin(2\q)]^-1/4^
_refine_ls_extinction_method 'SHELXL-2014/7 (Sheldrick 2014'
_refine_ls_goodness_of_fit_ref 1.976
_refine_ls_hydrogen_treatment mixed
_refine_ls_matrix_type full
_refine_ls_number_parameters 213
_refine_ls_number_reflns 3595
_refine_ls_number_restraints 79
_refine_ls_restrained_S_all 1.986
_refine_ls_R_factor_all 0.1452
_refine_ls_R_factor_gt 0.1451
_refine_ls_shift/su_max 0.000
_refine_ls_shift/su_mean 0.000
_refine_ls_structure_factor_coef Fsqd
_refine_ls_weighting_details 'w=1/[\s^2^(Fo^2^)+(0.2000P)^2^] where P=(Fo^2^+2Fc^2^)/3'
_refine_ls_weighting_scheme calc
_refine_ls_wR_factor_gt 0.3653
_refine_ls_wR_factor_ref 0.3656
_reflns_Friedel_coverage 0.845
_reflns_Friedel_fraction_full 1.000
_reflns_Friedel_fraction_max 0.996
_reflns_number_gt 3584
_reflns_number_total 3595
_reflns_threshold_expression 'I > 2\s(I)'
_cod_data_source_file ja8b09582_si_002.cif
_cod_data_source_block pl16010_sq
_cod_original_cell_volume 10257.6
_cod_database_code 4133316
_chemical_oxdiff_formula 'C120 H84 Co4 F72 N24 P12'
_shelx_space_group_comment
;
The symmetry employed for this shelxl refinement is uniquely defined
by the following loop, which should always be used as a source of
symmetry information in preference to the above space-group names.
They are only intended as comments.
;
_platon_squeeze_void_probe_radius 1.20
_olex2_refinement_description
;
1. Twinned data refinement
 Scales: 0.50(2) 0.50(2)
2. Fixed Uiso
 At 1.2 times of:
  All C(H) groups, All N(H,H) groups
3. Restrained distances
 N3-H3A = N3-H3B
 0.9 with sigma of 0.02
 H3A-H3B
 1.47 with sigma of 0.04
 Cl1-O1A \\sim Cl1-O1
 with sigma of 0.02
 Cl1-O1A \\sim Cl1-O1
 with sigma of 0.02
4. Restrained planarity
 with sigma of 0.1
5. Uiso/Uaniso restraints and constraints
: within 2A with sigma of 0.04 and sigma for terminal atoms of 0.08
6. Rigid body (RIGU) restrains
 P1, F1, F2, F3, F4, F5, F6
 with sigma for 1-2 distances of 0.004 and sigma for 1-3 distances of 0.004
 Cl2, O2A
 with sigma for 1-2 distances of 0.004 and sigma for 1-3 distances of 0.004
 Cl2, O2
 with sigma for 1-2 distances of 0.004 and sigma for 1-3 distances of 0.004
 Cl1, O1
 with sigma for 1-2 distances of 0.004 and sigma for 1-3 distances of 0.004
 Cl1, O1A
 with sigma for 1-2 distances of 0.004 and sigma for 1-3 distances of 0.004
7. Others
 Sof(O1A)=0.33333*(1-FVAR(2))
 Sof(O1)=0.33333*FVAR(2)
 Sof(O2A)=1-FVAR(2)
 Sof(O2)=FVAR(2)
8.a Aromatic/amide H refined with riding coordinates:
 C1(H1), C3(H3), C4(H4), C6(H6), C7(H7), C8(H8), C9(H9)
;
_shelx_shelxl_version_number 2014/7
_olex2_date_sample_data_collection 2016-03-24
_olex2_date_sample_submission 2016-03-18
_olex2_diffrn_ambient_temperature_device 'Oxford Cryosystems Cryostream 700+'
_olex2_exptl_crystal_mounting_method 'The crystal was mounted on a MITIGEN holder in Paratone oil'
_olex2_submission_original_sample_id MB4085
_olex2_submission_special_instructions 'No special instructions were received'

loop_
_space_group_symop_operation_xyz
'x, y, z'
'-x, -y, z'
'-x, y, -z'
'x, -y, -z'
'z, x, y'
'z, -x, -y'
'-z, -x, y'
'-z, x, -y'
'y, z, x'
'-y, z, -x'
'y, -z, -x'
'-y, -z, x'
'y+1/2, x+1/2, z+1/2'
'-y+1/2, -x+1/2, z+1/2'
'y+1/2, -x+1/2, -z+1/2'
'-y+1/2, x+1/2, -z+1/2'
'x+1/2, z+1/2, y+1/2'
'-x+1/2, z+1/2, -y+1/2'
'-x+1/2, -z+1/2, y+1/2'
'x+1/2, -z+1/2, -y+1/2'
'z+1/2, y+1/2, x+1/2'
'z+1/2, -y+1/2, -x+1/2'
'-z+1/2, y+1/2, -x+1/2'
'-z+1/2, -y+1/2, x+1/2'

loop_
_atom_site_label
_atom_site_type_symbol
_atom_site_fract_x
_atom_site_fract_y
_atom_site_fract_z
_atom_site_U_iso_or_equiv
_atom_site_adp_type
_atom_site_occupancy
_atom_site_site_symmetry_order
_atom_site_calc_flag
_atom_site_refinement_flags_posn
_atom_site_refinement_flags_adp
_atom_site_refinement_flags_occupancy
_atom_site_disorder_assembly
_atom_site_disorder_group
Co1 Co 0.34695(6) 0.34695(6) 0.65305(6) 0.0209(6) Uani 1 3 d S T P . .
N1 N 0.2749(3) 0.3053(3) 0.6206(3) 0.0262(13) Uani 1 1 d . . . . .
N2 N 0.3843(3) 0.3181(3) 0.5788(3) 0.0232(12) Uani 1 1 d . . . . .
C1 C 0.4445(3) 0.3222(4) 0.5630(4) 0.0239(15) Uani 1 1 d . . . . .
H1 H 0.4723 0.3411 0.5910 0.029 Uiso 1 1 calc R . . . .
C2 C 0.4680(4) 0.2989(4) 0.5057(5) 0.0371(18) Uani 1 1 d . . . . .
C3 C 0.4266(5) 0.2747(6) 0.4638(4) 0.044(2) Uani 1 1 d . . . . .
H3 H 0.4394 0.2611 0.4242 0.053 Uiso 1 1 calc R . . . .
C4 C 0.3634(4) 0.2710(4) 0.4829(4) 0.0368(19) Uani 1 1 d . . . . .
H4 H 0.3337 0.2551 0.4551 0.044 Uiso 1 1 calc R . . . .
C5 C 0.3455(4) 0.2892(4) 0.5381(3) 0.0289(15) Uani 1 1 d . . . . .
C6 C 0.2180(4) 0.3018(4) 0.6468(5) 0.0375(18) Uani 1 1 d . . . . .
H6 H 0.2120 0.3202 0.6860 0.045 Uiso 1 1 calc R . . . .
C7 C 0.1702(4) 0.2739(5) 0.6199(4) 0.0360(17) Uani 1 1 d . . . . .
H7 H 0.1312 0.2733 0.6397 0.043 Uiso 1 1 calc R . . . .
C8 C 0.1781(4) 0.2452(7) 0.5618(5) 0.053(3) Uani 1 1 d . . . . .
H8 H 0.1463 0.2213 0.5435 0.064 Uiso 1 1 calc R . . . .
C9 C 0.2346(5) 0.2536(6) 0.5329(5) 0.042(2) Uani 1 1 d . . . . .
H9 H 0.2409 0.2389 0.4923 0.050 Uiso 1 1 calc R . . . .
C10 C 0.2807(4) 0.2831(4) 0.5633(4) 0.032(2) Uani 1 1 d . . . . .
Cl1 Cl 0.5000 0.5000 0.5000 0.0406(18) Uani 1 12 d DS TU P . .
O1 O 0.4617(6) 0.4617(6) 0.5383(6) 0.047(8) Uani 0.56(6) 3 d DS TU P A 1
O1A O 0.4619(8) 0.4619(8) 0.4619(8) 0.13(2) Uani 0.44(6) 3 d DS TU P A 2
Cl2 Cl 0.0000 0.2500 0.5000 0.0426(10) Uani 1 4 d S TU P . .
O2 O 0.0485(6) 0.1996(8) 0.4742(5) 0.047(4) Uani 0.56(3) 1 d . U . B 1
O2A O 0.0652(7) 0.2516(9) 0.4667(7) 0.044(5) Uani 0.44(3) 1 d . U . B 2
P1 P 0.2503(3) 0.0892(2) 0.6055(2) 0.0854(13) Uani 1 1 d . U . . .
F1 F 0.2961(7) 0.1365(6) 0.5789(7) 0.095(3) Uani 1 1 d . U . . .
F2 F 0.3017(10) 0.0626(10) 0.6514(7) 0.121(5) Uani 1 1 d . U . . .
F3 F 0.2759(11) 0.0458(7) 0.5537(8) 0.119(5) Uani 1 1 d . U . . .
F4 F 0.2379(8) 0.1298(9) 0.6581(8) 0.117(4) Uani 1 1 d . U . . .
F5 F 0.2025(9) 0.1177(7) 0.5608(8) 0.110(4) Uani 1 1 d . U . . .
F6 F 0.2077(9) 0.0453(7) 0.6318(6) 0.107(4) Uani 1 1 d . U . . .
N3 N 0.3091(5) 0.3091(5) 0.3091(5) 0.095(9) Uani 1 3 d DS T P . .
H3A H 0.2849(9) 0.2849(9) 0.2849(9) 0.114 Uiso 1 3 d DRS T P . .
H3B H 0.287(4) 0.312(8) 0.345(3) 0.114 Uiso 1 1 d DR . . . .

loop_
_atom_site_aniso_label
_atom_site_aniso_U_11
_atom_site_aniso_U_22
_atom_site_aniso_U_33
_atom_site_aniso_U_23
_atom_site_aniso_U_13
_atom_site_aniso_U_12
Co1 0.0209(6) 0.0209(6) 0.0209(6) 0.0008(5) 0.0008(5) -0.0008(5)
N1 0.027(3) 0.020(2) 0.032(3) -0.003(2) 0.007(2) -0.003(2)
N2 0.025(3) 0.016(2) 0.029(3) -0.0016(19) 0.003(2) -0.003(2)
C1 0.019(3) 0.022(3) 0.031(3) 0.007(3) 0.006(3) -0.001(2)
C2 0.028(4) 0.031(4) 0.052(5) -0.010(4) -0.010(4) 0.008(3)
C3 0.042(4) 0.067(6) 0.024(3) -0.015(4) 0.017(3) -0.012(4)
C4 0.037(4) 0.050(4) 0.023(3) -0.017(3) 0.011(3) -0.028(3)
C5 0.030(3) 0.034(3) 0.023(3) -0.006(3) -0.002(3) -0.011(3)
C6 0.033(4) 0.034(4) 0.045(4) 0.001(3) 0.020(3) 0.007(3)
C7 0.039(4) 0.049(4) 0.020(3) -0.004(3) 0.012(3) 0.009(3)
C8 0.030(4) 0.093(8) 0.037(4) -0.034(5) -0.014(3) 0.013(5)
C9 0.044(5) 0.053(6) 0.028(4) 0.003(4) -0.005(4) -0.002(4)
C10 0.031(4) 0.044(4) 0.020(4) 0.014(3) 0.010(3) -0.001(4)
Cl1 0.0406(18) 0.0406(18) 0.0406(18) 0.000 0.000 0.000
O1 0.047(8) 0.047(8) 0.047(8) 0.008(5) 0.008(5) -0.008(5)
O1A 0.13(2) 0.13(2) 0.13(2) -0.050(11) -0.050(11) -0.050(11)
Cl2 0.0297(10) 0.068(3) 0.0297(10) 0.000 0.000 0.000
O2 0.039(6) 0.085(9) 0.016(4) 0.006(5) 0.004(4) 0.010(6)
O2A 0.035(6) 0.068(11) 0.030(6) -0.016(6) -0.009(5) -0.012(6)
P1 0.108(3) 0.072(2) 0.076(2) -0.001(2) -0.005(2) -0.010(2)
F1 0.111(7) 0.068(5) 0.107(7) 0.005(5) 0.010(6) 0.021(5)
F2 0.148(10) 0.132(10) 0.082(7) 0.013(7) 0.000(7) 0.007(8)
F3 0.178(13) 0.086(7) 0.093(7) 0.013(5) 0.020(7) 0.005(7)
F4 0.112(8) 0.127(8) 0.113(8) -0.036(6) 0.009(6) -0.042(6)
F5 0.140(9) 0.084(7) 0.106(8) 0.000(6) -0.015(7) -0.012(6)
F6 0.151(9) 0.099(7) 0.073(5) -0.020(5) -0.009(6) -0.027(6)
N3 0.095(9) 0.095(9) 0.095(9) -0.043(6) -0.043(6) -0.043(6)

loop_
_atom_type_symbol
_atom_type_description
_atom_type_scat_dispersion_real
_atom_type_scat_dispersion_imag
_atom_type_scat_source
C C 0.0181 0.0091 'International Tables Vol C Tables 4.2.6.8 and 6.1.1.4'
H H 0.0000 0.0000 'International Tables Vol C Tables 4.2.6.8 and 6.1.1.4'
Cl Cl 0.3639 0.7018 'International Tables Vol C Tables 4.2.6.8 and 6.1.1.4'
Co Co -2.3653 3.6143 'International Tables Vol C Tables 4.2.6.8 and 6.1.1.4'
F F 0.0727 0.0534 'International Tables Vol C Tables 4.2.6.8 and 6.1.1.4'
N N 0.0311 0.0180 'International Tables Vol C Tables 4.2.6.8 and 6.1.1.4'
O O 0.0492 0.0322 'International Tables Vol C Tables 4.2.6.8 and 6.1.1.4'
P P 0.2955 0.4335 'International Tables Vol C Tables 4.2.6.8 and 6.1.1.4'

loop_
_exptl_crystal_face_index_h
_exptl_crystal_face_index_k
_exptl_crystal_face_index_l
_exptl_crystal_face_perp_dist
_exptl_oxdiff_crystal_face_indexfrac_h
_exptl_oxdiff_crystal_face_indexfrac_k
_exptl_oxdiff_crystal_face_indexfrac_l
_exptl_oxdiff_crystal_face_x
_exptl_oxdiff_crystal_face_y
_exptl_oxdiff_crystal_face_z
-2 -7 12 0.1038 -2.0000 -6.9981 12.0004 0.9577 -0.0329 0.2705
-6 9 -9 0.0916 -6.0002 8.9985 -8.9991 -0.6231 0.3115 -0.7148
1 -10 10 0.0950 1.0002 -9.9982 9.9999 0.8244 -0.0364 0.5750
12 2 7 0.0928 11.9997 2.0003 6.9982 0.1226 -0.9386 0.3075
4 5 -13 0.0804 4.0002 4.9982 -13.0008 -1.0254 0.0203 -0.0694
-2 11 -9 0.0928 -2.0004 10.9982 -8.9997 -0.7588 0.0272 -0.6783
-9 8 7 0.1431 -9.0008 8.0002 7.0017 0.4847 0.0121 -0.8597
-7 -10 -7 0.0670 -6.9991 -9.9997 -6.9991 -0.0693 0.9280 0.3589
-12 -2 -7 0.0928 -11.9997 -2.0003 -6.9982 -0.1226 0.9386 -0.3075
9 -11 0 0.1101 9.0007 -10.9993 -0.0016 0.0238 -0.1307 0.9986
5 -13 -3 0.1010 5.0009 -12.9993 -3.0010 -0.0312 0.2466 0.9786
6 -2 13 0.0898 5.9996 -1.9986 12.9992 0.7286 -0.6654 0.2789
7 -3 12 0.0913 6.9998 -2.9987 11.9990 0.6630 -0.6562 0.3822
7 10 7 0.0670 6.9991 9.9997 6.9991 0.0693 -0.9280 -0.3589
1 -1 -14 0.0736 1.0006 -1.0014 -14.0004 -0.8916 0.4123 0.1748
-1 -7 -12 0.0726 -0.9991 -7.0006 -12.0001 -0.5906 0.6566 0.4412
-6 -11 7 0.0947 -5.9996 -10.9982 7.0009 0.8182 0.4721 0.3798
9 -9 -7 0.1026 9.0009 -9.0002 -7.0017 -0.4635 0.0207 0.9188
7 9 -8 0.0708 6.9998 8.9983 -8.0012 -0.8626 -0.4300 -0.2173
-8 11 1 0.1197 -8.0008 10.9994 1.0014 0.0165 0.0450 -0.9654

loop_
_geom_angle_atom_site_label_1
_geom_angle_atom_site_label_2
_geom_angle_atom_site_label_3
_geom_angle
_geom_angle_site_symmetry_1
_geom_angle_site_symmetry_3
N1 Co1 N1 94.9(3) 8_656 .
N1 Co1 N1 94.9(3) 11_566 8_656
N1 Co1 N1 94.9(3) 11_566 .
N2 Co1 N1 83.3(3) 11_566 11_566
N2 Co1 N1 176.2(3) 11_566 8_656
N2 Co1 N1 83.3(3) 8_656 8_656
N2 Co1 N1 88.6(3) . 8_656
N2 Co1 N1 88.6(3) 11_566 .
N2 Co1 N1 176.2(3) 8_656 .
N2 Co1 N1 83.3(3) . .
N2 Co1 N1 176.2(3) . 11_566
N2 Co1 N1 88.6(3) 8_656 11_566
N2 Co1 N2 93.3(2) 8_656 11_566
N2 Co1 N2 93.3(2) . 11_566
N2 Co1 N2 93.3(2) . 8_656
C6 N1 Co1 127.3(6) . .
C10 N1 Co1 115.4(6) . .
C10 N1 C6 116.9(8) . .
C1 N2 Co1 127.0(5) . .
C1 N2 C5 117.4(7) . .
C5 N2 Co1 115.6(5) . .
N2 C1 H1 118.7 . .
N2 C1 C2 122.6(7) . .
C2 C1 H1 118.7 . .
C2 C2 C1 120.0(10) 3_656 .
C3 C2 C1 118.3(8) . .
C3 C2 C2 121.7(12) . 3_656
C2 C3 H3 121.6 . .
C2 C3 C4 116.9(8) . .
C4 C3 H3 121.6 . .
C3 C4 H4 119.1 . .
C5 C4 C3 121.8(8) . .
C5 C4 H4 119.1 . .
N2 C5 C10 112.2(7) . .
C4 C5 N2 122.7(7) . .
C4 C5 C10 125.1(8) . .
N1 C6 H6 118.4 . .
C7 C6 N1 123.3(8) . .
C7 C6 H6 118.4 . .
C6 C7 H7 120.2 . .
C6 C7 C8 119.6(8) . .
C8 C7 H7 120.2 . .
C7 C8 H8 121.6 . .
C9 C8 C7 116.7(9) . .
C9 C8 H8 121.6 . .
C8 C9 H9 120.2 . .
C10 C9 C8 119.6(9) . .
C10 C9 H9 120.2 . .
N1 C10 C5 113.0(8) . .
N1 C10 C9 123.4(8) . .
C9 C10 C5 123.4(9) . .
O1 Cl1 O1 109.471(1) 3_656 4_566
O1 Cl1 O1 109.471(1) 2_665 .
O1 Cl1 O1 109.471(9) 2_665 3_656
O1 Cl1 O1 109.471(4) 2_665 4_566
O1 Cl1 O1 109.5 4_566 .
O1 Cl1 O1 109.471(2) 3_656 .
O1A Cl1 O1A 109.471(10) 2_665 3_656
O1A Cl1 O1A 109.5 4_566 .
O1A Cl1 O1A 109.471(4) 2_665 4_566
O1A Cl1 O1A 109.471(1) 2_665 .
O1A Cl1 O1A 109.471(2) 4_566 3_656
O1A Cl1 O1A 109.471(2) 3_656 .
O2 Cl2 O2 117.2(6) 22_455 .
O2 Cl2 O2 117.2(6) 3_556 22_455
O2 Cl2 O2 117.2(6) 24 .
O2 Cl2 O2 95.0(11) 24 22_455
O2 Cl2 O2 117.2(6) 24 3_556
O2 Cl2 O2 95.0(11) 3_556 .
O2A Cl2 O2A 90.03(3) . 22_455
O2A Cl2 O2A 177.6(14) . 3_556
O2A Cl2 O2A 90.03(3) . 24
O2A Cl2 O2A 90.03(3) 22_455 3_556
O2A Cl2 O2A 90.03(3) 24 3_556
O2A Cl2 O2A 177.6(14) 24 22_455
F1 P1 F2 91.3(10) . .
F1 P1 F3 84.4(9) . .
F1 P1 F5 86.1(9) . .
F3 P1 F2 89.1(10) . .
F4 P1 F1 90.5(9) . .
F4 P1 F2 81.9(11) . .
F4 P1 F3 169.5(12) . .
F4 P1 F5 97.2(11) . .
F5 P1 F2 177.2(11) . .
F5 P1 F3 91.6(10) . .
F6 P1 F1 178.7(9) . .
F6 P1 F2 87.8(10) . .
F6 P1 F3 96.6(9) . .
F6 P1 F4 88.4(9) . .
F6 P1 F5 94.8(11) . .
H3A N3 H3B 104(6) . .

loop_
_geom_bond_atom_site_label_1
_geom_bond_atom_site_label_2
_geom_bond_distance
_geom_bond_site_symmetry_2
Co1 N1 1.941(7) 8_656
Co1 N1 1.941(7) .
Co1 N1 1.941(7) 11_566
Co1 N2 1.911(6) 11_566
Co1 N2 1.911(7) 8_656
Co1 N2 1.911(6) .
N1 C6 1.362(10) .
N1 C10 1.341(12) .
N2 C1 1.355(9) .
N2 C5 1.373(9) .
C1 H1 0.9500 .
C1 C2 1.438(13) .
C2 C2 1.414(16) 3_656
C2 C3 1.383(13) .
C3 H3 0.9500 .
C3 C4 1.436(12) .
C4 H4 0.9500 .
C4 C5 1.322(10) .
C5 C10 1.516(11) .
C6 H6 0.9500 .
C6 C7 1.337(14) .
C7 H7 0.9500 .
C7 C8 1.420(11) .
C8 H8 0.9500 .
C8 C9 1.391(16) .
C9 H9 0.9500 .
C9 C10 1.360(15) .
Cl1 O1 1.44(2) .
Cl1 O1 1.44(2) 3_656
Cl1 O1 1.44(2) 4_566
Cl1 O1 1.44(2) 2_665
Cl1 O1A 1.43(3) 3_656
Cl1 O1A 1.43(3) 2_665
Cl1 O1A 1.43(3) 4_566
Cl1 O1A 1.43(3) .
Cl2 O2 1.620(14) 3_556
Cl2 O2 1.620(14) 24
Cl2 O2 1.620(14) .
Cl2 O2 1.620(14) 22_455
Cl2 O2A 1.591(16) 22_455
Cl2 O2A 1.591(16) 24
Cl2 O2A 1.591(16) 3_556
Cl2 O2A 1.591(16) .
P1 F1 1.544(16) .
P1 F2 1.61(2) .
P1 F3 1.570(18) .
P1 F4 1.469(17) .
P1 F5 1.550(19) .
P1 F6 1.445(17) .
N3 H3A 0.91(3) .
N3 H3B 0.91(3) .

loop_
_geom_torsion_atom_site_label_1
_geom_torsion_atom_site_label_2
_geom_torsion_atom_site_label_3
_geom_torsion_atom_site_label_4
_geom_torsion
_geom_torsion_site_symmetry_1
_geom_torsion_site_symmetry_4
Co1 N1 C6 C7 177.4(7) . .
Co1 N1 C10 C5 6.5(9) . .
Co1 N1 C10 C9 -178.8(8) . .
Co1 N2 C1 C2 -179.9(6) . .
Co1 N2 C5 C4 174.6(8) . .
Co1 N2 C5 C10 -3.3(8) . .
N1 C6 C7 C8 1.1(15) . .
N2 C1 C2 C2 -173.7(6) . 3_656
N2 C1 C2 C3 3.6(13) . .
N2 C5 C10 N1 -2.1(10) . .
N2 C5 C10 C9 -176.9(9) . .
C1 N2 C5 C4 -6.7(12) . .
C1 N2 C5 C10 175.4(7) . .
C1 C2 C3 C4 -4.0(15) . .
C2 C2 C3 C4 173.4(9) 3_656 .
C2 C3 C4 C5 -0.8(16) . .
C3 C4 C5 N2 6.4(15) . .
C3 C4 C5 C10 -175.9(10) . .
C4 C5 C10 N1 -180.0(9) . .
C4 C5 C10 C9 5.3(15) . .
C5 N2 C1 C2 1.6(11) . .
C6 N1 C10 C5 179.8(7) . .
C6 N1 C10 C9 -5.4(13) . .
C6 C7 C8 C9 -6.7(17) . .
C7 C8 C9 C10 6.3(18) . .
C8 C9 C10 N1 -0.2(17) . .
C8 C9 C10 C5 173.9(11) . .
C10 N1 C6 C7 5.0(12) . .

loop_
_platon_squeeze_void_nr
_platon_squeeze_void_average_x
_platon_squeeze_void_average_y
_platon_squeeze_void_average_z
_platon_squeeze_void_volume
_platon_squeeze_void_count_electrons
_platon_squeeze_void_content
1 0.000 0.000 0.500 489 274 ' '
2 0.000 0.500 0.000 489 274 ' '
3 0.000 0.500 0.500 489 275 ' '
4 0.115 0.115 0.885 10 -2 ' '
5 0.115 0.885 0.115 10 -2 ' '
6 0.500 0.000 1.000 489 274 ' '
7 0.500 0.500 0.000 489 275 ' '
8 0.500 0.000 0.500 489 274 ' '
9 0.385 0.385 0.385 10 0 ' '
10 0.385 0.615 0.615 10 -2 ' '
11 0.615 0.385 0.615 10 -2 ' '
12 0.615 0.615 0.385 10 -2 ' '
13 0.885 0.115 0.115 10 -2 ' '
14 0.885 0.885 0.885 10 0 ' '

loop_
_twin_individual_id
_twin_individual_mass_fraction_refined
1 0.50(2)
2 0.50(2)
